data_7714359
loop_
_publ_author_name
'Kolos, Andrey'
'Nelyubina, Yulia V.'
'Podyacheva, Evgeniya'
'Perekalin, Dmitry S.'

_publ_section_title
;
 Rhodium complexes with planar-chiral cyclopentadienyl ligands: synthesis
 from tert-butylacetylene and catalytic performance in C-H activation of
 arylhydroxamates
;
_journal_name_full 'Dalton Transactions'
_journal_paper_doi 10.1039/D3DT03279E
_journal_year 2023
_chemical_formula_moiety '2(C21 H31 Cl2 F6 O Rh), C H2 Cl2'
_chemical_formula_sum 'C43 H64 Cl6 F12 O2 Rh2'
_chemical_formula_weight 1259.46
_space_group_crystal_system monoclinic
_space_group_IT_number 14
_space_group_name_Hall '-P 2ybc'
_space_group_name_H-M_alt 'P 1 21/c 1'
_atom_sites_solution_hydrogens geom
_atom_sites_solution_primary dual
_audit_creation_date 2023-08-14
_audit_creation_method
;
Olex2 1.3
(compiled 2020.11.12 svn.r5f609507 for OlexSys, GUI svn.r6408)
;
_audit_update_record
;
2023-08-14 deposited with the CCDC.	2023-10-31 downloaded from the CCDC.
;
_cell_angle_alpha 90
_cell_angle_beta 99.9180(10)
_cell_angle_gamma 90
_cell_formula_units_Z 4
_cell_length_a 17.0112(4)
_cell_length_b 21.2381(5)
_cell_length_c 14.5656(4)
_cell_measurement_reflns_used 9728
_cell_measurement_temperature 100
_cell_measurement_theta_max 30.55
_cell_measurement_theta_min 2.27
_cell_volume 5183.7(2)
_computing_molecular_graphics 'Olex2 1.3 (Dolomanov et al., 2009)'
_computing_publication_material 'Olex2 1.3 (Dolomanov et al., 2009)'
_computing_structure_refinement 'XL  (Sheldrick, 2008)'
_computing_structure_solution 'SHELXT 2014/4 (Sheldrick, 2014)'
_diffrn_ambient_temperature 100
_diffrn_measured_fraction_theta_full 0.999
_diffrn_measured_fraction_theta_max 1.000
_diffrn_measurement_device_type 'Bruker Quest D8'
_diffrn_measurement_method '\f and \w scans'
_diffrn_radiation_monochromator graphite
_diffrn_radiation_type MoK\a
_diffrn_radiation_wavelength 0.71073
_diffrn_reflns_av_R_equivalents 0.0350
_diffrn_reflns_av_unetI/netI 0.0259
_diffrn_reflns_Laue_measured_fraction_full 0.999
_diffrn_reflns_Laue_measured_fraction_max 1.000
_diffrn_reflns_limit_h_max 22
_diffrn_reflns_limit_h_min -22
_diffrn_reflns_limit_k_max 28
_diffrn_reflns_limit_k_min -27
_diffrn_reflns_limit_l_max 18
_diffrn_reflns_limit_l_min -19
_diffrn_reflns_number 63687
_diffrn_reflns_point_group_measured_fraction_full 0.999
_diffrn_reflns_point_group_measured_fraction_max 1.000
_diffrn_reflns_theta_full 25.242
_diffrn_reflns_theta_max 27.999
_diffrn_reflns_theta_min 1.548
_diffrn_source_current 1.4
_diffrn_source_power 0.07
_diffrn_source_voltage 50.0
_diffrn_standards_number 0
_exptl_absorpt_coefficient_mu 1.024
_exptl_absorpt_correction_T_max 0.3368
_exptl_absorpt_correction_T_min 0.2465
_exptl_absorpt_correction_type multi-scan
_exptl_absorpt_process_details
;
SADABS-2016/2 (Bruker,2016/2) was used for absorption correction.
wR2(int) was 0.1145 before and 0.0501 after correction.
The Ratio of minimum to maximum transmission is 0.7319.
The \l/2 correction factor is Not present.
;
_exptl_crystal_colour red
_exptl_crystal_colour_primary red
_exptl_crystal_density_diffrn 1.614
_exptl_crystal_description prism
_exptl_crystal_F_000 2552
_exptl_crystal_size_max 0.3
_exptl_crystal_size_mid 0.1
_exptl_crystal_size_min 0.1
_refine_diff_density_max 1.099
_refine_diff_density_min -0.879
_refine_diff_density_rms 0.071
_refine_ls_extinction_method none
_refine_ls_goodness_of_fit_ref 1.065
_refine_ls_hydrogen_treatment constr
_refine_ls_matrix_type full
_refine_ls_number_parameters 608
_refine_ls_number_reflns 12503
_refine_ls_number_restraints 1
_refine_ls_restrained_S_all 1.065
_refine_ls_R_factor_all 0.0368
_refine_ls_R_factor_gt 0.0294
_refine_ls_shift/su_max 0.003
_refine_ls_shift/su_mean 0.000
_refine_ls_structure_factor_coef Fsqd
_refine_ls_weighting_details 'w=1/[\s^2^(Fo^2^)+(0.0222P)^2^+6.7308P] where P=(Fo^2^+2Fc^2^)/3'
_refine_ls_weighting_scheme calc
_refine_ls_wR_factor_gt 0.0663
_refine_ls_wR_factor_ref 0.0702
_reflns_Friedel_coverage 0.000
_reflns_number_gt 10698
_reflns_number_total 12503
_reflns_threshold_expression 'I > 2\s(I)'
_cod_data_source_file d3dt03279e2.cif
_cod_data_source_block Cp3tBu-HFIP-RhCl2
_cod_database_code 7714359
_shelxl_version_number 2014/6
_shelx_space_group_comment
;
The symmetry employed for this shelxl refinement is uniquely defined
by the following loop, which should always be used as a source of
symmetry information in preference to the above space-group names.
They are only intended as comments.
;
_shelx_estimated_absorpt_t_max 0.905
_shelx_estimated_absorpt_t_min 0.749
_olex2_refinement_description
;
1. Fixed Uiso
 At 1.2 times of:
  All C(H) groups, All C(H,H,H,H) groups
 At 1.5 times of:
  All C(H,H,H) groups
2. Restrained distances
 Cl2S-C1S \\sim Cl3-C1S
 with sigma of 0.02
3. Uiso/Uaniso restraints and constraints
Uanis(Cl3) = Uanis(Cl2S)
4. Others
 Sof(H1SC)=Sof(H1SD)=Sof(Cl3)=1-FVAR(1)
 Sof(H1SA)=Sof(H1SB)=Sof(Cl2S)=FVAR(1)
5.a Ternary CH refined with riding coordinates:
 C7(H7), C6'(H6'), C7'(H7'), C6(H6)
5.b Secondary CH2 refined with riding coordinates:
 C1S(H1SA,H1SB), C1S(H1SC,H1SD)
5.c Aromatic/amide H refined with riding coordinates:
 C2(H2), C2'(H2'), C4(H4), C4'(H4')
5.d Idealised Me refined as rotating group:
 C11'(H11D,H11E,H11F), C12'(H12D,H12E,H12F), C11(H11A,H11B,H11C), C13'(H13D,
 H13E,H13F), C15'(H15D,H15E,H15F), C16'(H16D,H16E,H16F), C17'(H17D,H17E,H17F),
 C19'(H19D,H19E,H19F), C20'(H20D,H20E,H20F), C12(H12A,H12B,H12C), C13(H13A,H13B,
 H13C), C15(H15A,H15B,H15C), C16(H16A,H16B,H16C), C17(H17B,H17C,H17A), C19(H19A,
 H19B,H19C), C20(H20A,H20B,H20C), C21'(H21D,H21E,H21F), C21(H21A,H21B,H21C)
;
_olex2_submission_special_instructions 'No special instructions were received'

loop_
_space_group_symop_operation_xyz
'x, y, z'
'-x, y+1/2, -z+1/2'
'-x, -y, -z'
'x, -y-1/2, z-1/2'

loop_
_atom_site_label
_atom_site_type_symbol
_atom_site_fract_x
_atom_site_fract_y
_atom_site_fract_z
_atom_site_U_iso_or_equiv
_atom_site_adp_type
_atom_site_occupancy
_atom_site_site_symmetry_order
_atom_site_calc_flag
_atom_site_refinement_flags_posn
_atom_site_refinement_flags_adp
_atom_site_refinement_flags_occupancy
_atom_site_disorder_assembly
_atom_site_disorder_group
Rh1 Rh 0.18159(2) 0.72028(2) 0.56953(2) 0.01446(4) Uani 1 1 d . . . . .
Rh2 Rh 0.81820(2) 0.72126(2) -0.11650(2) 0.01296(4) Uani 1 1 d . . . . .
Cl1S Cl 0.07863(5) 0.52563(3) 0.67404(6) 0.0473(2) Uani 1 1 d . . . . .
C1S C 0.01071(18) 0.56996(13) 0.7245(2) 0.0388(7) Uani 1 1 d D . . . .
H1SA H 0.0371 0.6086 0.7527 0.047 Uiso 0.8986(17) 1 calc R U P A 1
H1SB H -0.0345 0.5827 0.6759 0.047 Uiso 0.8986(17) 1 calc R U P A 1
H1SC H 0.0418 0.5887 0.7817 0.047 Uiso 0.1014(17) 1 calc R U P A 2
H1SD H -0.0056 0.6054 0.6812 0.047 Uiso 0.1014(17) 1 calc R U P A 2
Cl2S Cl -0.02479(6) 0.52593(3) 0.80996(6) 0.0422(2) Uani 0.8986(17) 1 d D . P A 1
Cl3 Cl -0.0748(5) 0.5421(3) 0.7554(6) 0.0422(2) Uani 0.1014(17) 1 d D . P A 2
Cl1' Cl 0.77342(4) 0.75463(3) -0.26795(4) 0.02607(12) Uani 1 1 d . . . . .
Cl2 Cl 0.05778(3) 0.69796(3) 0.60546(4) 0.02455(12) Uani 1 1 d . . . . .
Cl1 Cl 0.22790(4) 0.74734(3) 0.72364(4) 0.02807(13) Uani 1 1 d . . . . .
Cl2' Cl 0.94030(3) 0.69747(3) -0.15647(4) 0.02519(12) Uani 1 1 d . . . . .
F5 F 0.49432(9) 0.58326(7) 0.37003(12) 0.0384(4) Uani 1 1 d . . . . .
F3' F 0.57537(9) 0.69690(8) 0.20382(10) 0.0328(3) Uani 1 1 d . . . . .
F4' F 0.59667(12) 0.57240(8) 0.20625(11) 0.0472(5) Uani 1 1 d . . . . .
F6 F 0.37641(10) 0.54495(7) 0.35273(12) 0.0364(4) Uani 1 1 d . . . . .
F4 F 0.41335(11) 0.59820(8) 0.24208(11) 0.0407(4) Uani 1 1 d . . . . .
F2' F 0.59760(9) 0.74911(6) 0.08387(10) 0.0283(3) Uani 1 1 d . . . . .
F3 F 0.43729(9) 0.72091(7) 0.26842(10) 0.0321(3) Uani 1 1 d . . . . .
F5' F 0.51561(10) 0.56430(8) 0.07657(13) 0.0441(4) Uani 1 1 d . . . . .
F1 F 0.51131(8) 0.70854(7) 0.40284(11) 0.0330(3) Uani 1 1 d . . . . .
F6' F 0.63538(10) 0.52996(7) 0.08778(11) 0.0364(4) Uani 1 1 d . . . . .
F1' F 0.49339(8) 0.69076(8) 0.07355(11) 0.0354(4) Uani 1 1 d . . . . .
F2 F 0.40421(9) 0.76378(6) 0.38999(10) 0.0282(3) Uani 1 1 d . . . . .
O1 O 0.39238(9) 0.64737(7) 0.47089(10) 0.0180(3) Uani 1 1 d . . . . .
O2 O 0.61182(9) 0.64142(7) -0.01376(10) 0.0173(3) Uani 1 1 d . . . . .
C11' C 0.58829(14) 0.55012(11) -0.15097(17) 0.0241(5) Uani 1 1 d . . . . .
H11D H 0.5425 0.5666 -0.1259 0.036 Uiso 1 1 calc R U . . .
H11E H 0.6134 0.5162 -0.1107 0.036 Uiso 1 1 calc R U . . .
H11F H 0.5701 0.5337 -0.2139 0.036 Uiso 1 1 calc R U . . .
C9 C 0.41878(15) 0.59502(11) 0.33393(17) 0.0258(5) Uani 1 1 d . . . . .
C7 C 0.38717(13) 0.65435(10) 0.37433(15) 0.0179(4) Uani 1 1 d . . . . .
H7 H 0.3302 0.6610 0.3450 0.021 Uiso 1 1 calc R U . . .
C12' C 0.71733(14) 0.57730(10) -0.19976(16) 0.0213(5) Uani 1 1 d . . . . .
H12D H 0.6970 0.5665 -0.2650 0.032 Uiso 1 1 calc R U . . .
H12E H 0.7394 0.5395 -0.1662 0.032 Uiso 1 1 calc R U . . .
H12F H 0.7592 0.6093 -0.1970 0.032 Uiso 1 1 calc R U . . .
C11 C 0.41000(15) 0.54735(11) 0.59684(18) 0.0273(5) Uani 1 1 d . . . . .
H11A H 0.4572 0.5638 0.5746 0.041 Uiso 1 1 calc R U . . .
H11B H 0.3839 0.5157 0.5529 0.041 Uiso 1 1 calc R U . . .
H11C H 0.4262 0.5280 0.6583 0.041 Uiso 1 1 calc R U . . .
C13' C 0.60767(14) 0.65737(11) -0.21340(16) 0.0219(5) Uani 1 1 d . . . . .
H13D H 0.5825 0.6413 -0.2745 0.033 Uiso 1 1 calc R U . . .
H13E H 0.6472 0.6896 -0.2216 0.033 Uiso 1 1 calc R U . . .
H13F H 0.5669 0.6759 -0.1817 0.033 Uiso 1 1 calc R U . . .
C8 C 0.43572(14) 0.71241(11) 0.35854(17) 0.0234(5) Uani 1 1 d . . . . .
C14' C 0.78112(13) 0.85373(10) -0.02306(16) 0.0194(4) Uani 1 1 d . . . . .
C10 C 0.35139(13) 0.60166(10) 0.60425(16) 0.0204(4) Uani 1 1 d . . . . .
C15' C 0.71317(15) 0.87754(11) -0.0977(2) 0.0327(6) Uani 1 1 d . . . . .
H15D H 0.7171 0.8579 -0.1576 0.049 Uiso 1 1 calc R U . . .
H15E H 0.7171 0.9234 -0.1032 0.049 Uiso 1 1 calc R U . . .
H15F H 0.6618 0.8666 -0.0800 0.049 Uiso 1 1 calc R U . . .
C6' C 0.68134(12) 0.62342(9) -0.05276(15) 0.0153(4) Uani 1 1 d . . . . .
H6' H 0.7063 0.5859 -0.0178 0.018 Uiso 1 1 calc R U . . .
C16' C 0.86087(14) 0.87712(11) -0.04536(18) 0.0253(5) Uani 1 1 d . . . . .
H16D H 0.9046 0.8612 0.0016 0.038 Uiso 1 1 calc R U . . .
H16E H 0.8616 0.9233 -0.0449 0.038 Uiso 1 1 calc R U . . .
H16F H 0.8675 0.8619 -0.1071 0.038 Uiso 1 1 calc R U . . .
C7' C 0.61963(13) 0.63994(10) 0.08393(15) 0.0197(4) Uani 1 1 d . . . . .
H7' H 0.6769 0.6460 0.1125 0.024 Uiso 1 1 calc R U . . .
C17' C 0.7707(2) 0.87776(12) 0.0737(2) 0.0378(7) Uani 1 1 d . . . . .
H17D H 0.7196 0.8630 0.0880 0.057 Uiso 1 1 calc R U . . .
H17E H 0.7716 0.9239 0.0742 0.057 Uiso 1 1 calc R U . . .
H17F H 0.8143 0.8617 0.1208 0.057 Uiso 1 1 calc R U . . .
C8' C 0.57037(14) 0.69455(12) 0.11147(16) 0.0237(5) Uani 1 1 d . . . . .
C18' C 0.87189(13) 0.62399(10) 0.06334(15) 0.0178(4) Uani 1 1 d . . . . .
C9' C 0.59075(16) 0.57624(12) 0.11418(18) 0.0288(5) Uani 1 1 d . . . . .
C19' C 0.95570(14) 0.64871(12) 0.10077(18) 0.0280(5) Uani 1 1 d . . . . .
H19D H 0.9775 0.6690 0.0502 0.042 Uiso 1 1 calc R U . . .
H19E H 0.9902 0.6136 0.1258 0.042 Uiso 1 1 calc R U . . .
H19F H 0.9531 0.6794 0.1504 0.042 Uiso 1 1 calc R U . . .
C10' C 0.64909(13) 0.60316(10) -0.15463(15) 0.0183(4) Uani 1 1 d . . . . .
C20' C 0.83624(15) 0.59749(12) 0.14564(16) 0.0263(5) Uani 1 1 d . . . . .
H20D H 0.8290 0.6318 0.1884 0.039 Uiso 1 1 calc R U . . .
H20E H 0.8725 0.5659 0.1787 0.039 Uiso 1 1 calc R U . . .
H20F H 0.7845 0.5779 0.1221 0.039 Uiso 1 1 calc R U . . .
C6 C 0.32136(12) 0.62583(10) 0.50414(15) 0.0167(4) Uani 1 1 d . . . . .
H6 H 0.2986 0.5894 0.4648 0.020 Uiso 1 1 calc R U . . .
C12 C 0.28169(14) 0.57587(11) 0.64680(17) 0.0239(5) Uani 1 1 d . . . . .
H12A H 0.2421 0.6092 0.6483 0.036 Uiso 1 1 calc R U . . .
H12B H 0.3014 0.5612 0.7104 0.036 Uiso 1 1 calc R U . . .
H12C H 0.2569 0.5406 0.6090 0.036 Uiso 1 1 calc R U . . .
C1 C 0.26208(13) 0.68023(10) 0.48756(14) 0.0162(4) Uani 1 1 d . . . . .
C13 C 0.39422(14) 0.65323(11) 0.66671(17) 0.0245(5) Uani 1 1 d . . . . .
H13A H 0.4359 0.6720 0.6367 0.037 Uiso 1 1 calc R U . . .
H13B H 0.4185 0.6350 0.7268 0.037 Uiso 1 1 calc R U . . .
H13C H 0.3558 0.6858 0.6768 0.037 Uiso 1 1 calc R U . . .
C1' C 0.73953(12) 0.67823(9) -0.03458(14) 0.0145(4) Uani 1 1 d . . . . .
C14 C 0.21725(14) 0.85509(10) 0.48176(16) 0.0210(5) Uani 1 1 d . . . . .
C2 C 0.28467(12) 0.74385(10) 0.51094(15) 0.0161(4) Uani 1 1 d . . . . .
H2 H 0.3347 0.7570 0.5451 0.019 Uiso 1 1 calc R U . . .
C15 C 0.28403(15) 0.87914(11) 0.55743(19) 0.0298(5) Uani 1 1 d . . . . .
H15A H 0.2801 0.8588 0.6168 0.045 Uiso 1 1 calc R U . . .
H15B H 0.2790 0.9248 0.5638 0.045 Uiso 1 1 calc R U . . .
H15C H 0.3358 0.8693 0.5402 0.045 Uiso 1 1 calc R U . . .
C2' C 0.71566(13) 0.74210(9) -0.05488(14) 0.0154(4) Uani 1 1 d . . . . .
H2' H 0.6651 0.7552 -0.0877 0.018 Uiso 1 1 calc R U . . .
C16 C 0.13639(14) 0.87612(11) 0.50380(19) 0.0276(5) Uani 1 1 d . . . . .
H16A H 0.0936 0.8602 0.4557 0.041 Uiso 1 1 calc R U . . .
H16B H 0.1342 0.9222 0.5051 0.041 Uiso 1 1 calc R U . . .
H16C H 0.1297 0.8595 0.5647 0.041 Uiso 1 1 calc R U . . .
C3 C 0.21996(13) 0.78437(10) 0.47471(15) 0.0169(4) Uani 1 1 d . . . . .
C17 C 0.22839(19) 0.88138(12) 0.38619(19) 0.0359(6) Uani 1 1 d . . . . .
H17B H 0.2261 0.9275 0.3875 0.054 Uiso 1 1 calc R U . . .
H17C H 0.1858 0.8654 0.3378 0.054 Uiso 1 1 calc R U . . .
H17A H 0.2803 0.8680 0.3725 0.054 Uiso 1 1 calc R U . . .
C3' C 0.77975(13) 0.78278(10) -0.01809(14) 0.0157(4) Uani 1 1 d . . . . .
C18 C 0.13157(13) 0.62625(10) 0.38472(15) 0.0190(4) Uani 1 1 d . . . . .
C4 C 0.15682(13) 0.74463(10) 0.42562(14) 0.0168(4) Uani 1 1 d . . . . .
H4 H 0.1067 0.7593 0.3939 0.020 Uiso 1 1 calc R U . . .
C19 C 0.04705(14) 0.64985(12) 0.34693(18) 0.0276(5) Uani 1 1 d . . . . .
H19A H 0.0236 0.6677 0.3981 0.041 Uiso 1 1 calc R U . . .
H19B H 0.0141 0.6146 0.3189 0.041 Uiso 1 1 calc R U . . .
H19C H 0.0494 0.6823 0.2997 0.041 Uiso 1 1 calc R U . . .
C4' C 0.84396(13) 0.74289(10) 0.02787(14) 0.0159(4) Uani 1 1 d . . . . .
H4' H 0.8943 0.7576 0.0588 0.019 Uiso 1 1 calc R U . . .
C20 C 0.16964(16) 0.60310(12) 0.30218(17) 0.0291(5) Uani 1 1 d . . . . .
H20A H 0.1761 0.6387 0.2614 0.044 Uiso 1 1 calc R U . . .
H20B H 0.1351 0.5713 0.2669 0.044 Uiso 1 1 calc R U . . .
H20C H 0.2220 0.5845 0.3258 0.044 Uiso 1 1 calc R U . . .
C5 C 0.18135(12) 0.68066(10) 0.43213(14) 0.0160(4) Uani 1 1 d . . . . .
C21' C 0.87800(15) 0.57123(11) -0.00658(17) 0.0243(5) Uani 1 1 d . . . . .
H21D H 0.8253 0.5521 -0.0261 0.036 Uiso 1 1 calc R U . . .
H21E H 0.9156 0.5392 0.0227 0.036 Uiso 1 1 calc R U . . .
H21F H 0.8970 0.5886 -0.0611 0.036 Uiso 1 1 calc R U . . .
C5' C 0.82061(12) 0.67874(10) 0.01996(14) 0.0152(4) Uani 1 1 d . . . . .
C21 C 0.12591(15) 0.57140(11) 0.45129(17) 0.0243(5) Uani 1 1 d . . . . .
H21A H 0.1790 0.5530 0.4709 0.036 Uiso 1 1 calc R U . . .
H21B H 0.0896 0.5393 0.4195 0.036 Uiso 1 1 calc R U . . .
H21C H 0.1055 0.5868 0.5061 0.036 Uiso 1 1 calc R U . . .

loop_
_atom_site_aniso_label
_atom_site_aniso_U_11
_atom_site_aniso_U_22
_atom_site_aniso_U_33
_atom_site_aniso_U_23
_atom_site_aniso_U_13
_atom_site_aniso_U_12
Rh1 0.01385(8) 0.01560(8) 0.01448(8) 0.00027(6) 0.00395(6) 0.00150(6)
Rh2 0.01360(8) 0.01316(8) 0.01302(8) 0.00022(5) 0.00483(6) -0.00098(6)
Cl1S 0.0632(5) 0.0380(4) 0.0492(4) 0.0162(3) 0.0335(4) 0.0167(3)
C1S 0.0462(17) 0.0279(13) 0.0471(17) 0.0070(12) 0.0215(14) 0.0057(12)
Cl2S 0.0590(6) 0.0253(3) 0.0516(5) -0.0013(3) 0.0361(4) -0.0023(3)
Cl3 0.0590(6) 0.0253(3) 0.0516(5) -0.0013(3) 0.0361(4) -0.0023(3)
Cl1' 0.0270(3) 0.0352(3) 0.0165(3) 0.0077(2) 0.0053(2) 0.0028(2)
Cl2 0.0182(3) 0.0285(3) 0.0294(3) 0.0038(2) 0.0109(2) 0.0014(2)
Cl1 0.0298(3) 0.0380(3) 0.0166(3) -0.0058(2) 0.0047(2) -0.0003(2)
Cl2' 0.0195(3) 0.0310(3) 0.0280(3) 0.0022(2) 0.0124(2) 0.0038(2)
F5 0.0267(8) 0.0357(8) 0.0530(10) -0.0073(7) 0.0076(7) 0.0146(7)
F3' 0.0305(8) 0.0461(9) 0.0245(8) -0.0099(6) 0.0127(6) -0.0032(7)
F4' 0.0733(13) 0.0457(10) 0.0277(8) 0.0100(7) 0.0228(9) -0.0078(9)
F6 0.0430(9) 0.0236(7) 0.0474(10) -0.0124(7) 0.0209(8) -0.0032(7)
F4 0.0588(11) 0.0420(9) 0.0237(8) -0.0085(7) 0.0136(8) 0.0091(8)
F2' 0.0291(8) 0.0255(7) 0.0309(8) -0.0056(6) 0.0073(6) 0.0003(6)
F3 0.0324(8) 0.0398(8) 0.0281(8) 0.0079(6) 0.0162(6) 0.0068(7)
F5' 0.0333(9) 0.0425(9) 0.0591(11) 0.0033(8) 0.0154(8) -0.0204(7)
F1 0.0158(7) 0.0356(8) 0.0462(9) 0.0046(7) 0.0015(6) -0.0025(6)
F6' 0.0475(10) 0.0229(7) 0.0432(9) 0.0069(6) 0.0204(8) -0.0021(7)
F1' 0.0158(7) 0.0479(9) 0.0421(9) -0.0110(7) 0.0042(6) 0.0003(6)
F2 0.0296(8) 0.0212(7) 0.0366(8) -0.0002(6) 0.0139(6) 0.0018(6)
O1 0.0143(7) 0.0211(7) 0.0194(8) -0.0016(6) 0.0045(6) 0.0007(6)
O2 0.0159(7) 0.0210(7) 0.0162(7) -0.0007(6) 0.0063(6) -0.0025(6)
C11' 0.0241(12) 0.0218(11) 0.0265(12) -0.0045(9) 0.0048(10) -0.0088(9)
C9 0.0260(12) 0.0260(12) 0.0273(13) -0.0033(9) 0.0102(10) 0.0050(10)
C7 0.0149(10) 0.0211(10) 0.0183(10) -0.0025(8) 0.0047(8) 0.0028(8)
C12' 0.0242(11) 0.0213(11) 0.0195(11) -0.0041(8) 0.0066(9) -0.0031(9)
C11 0.0267(12) 0.0235(12) 0.0325(13) 0.0052(10) 0.0069(10) 0.0082(10)
C13' 0.0217(11) 0.0228(11) 0.0200(11) 0.0001(8) -0.0001(9) -0.0017(9)
C8 0.0174(11) 0.0275(12) 0.0262(12) 0.0004(9) 0.0063(9) 0.0025(9)
C14' 0.0223(11) 0.0142(10) 0.0237(11) -0.0009(8) 0.0094(9) -0.0004(8)
C10 0.0188(11) 0.0191(10) 0.0231(11) 0.0014(8) 0.0031(9) 0.0035(8)
C15' 0.0272(13) 0.0167(11) 0.0525(17) 0.0049(11) 0.0024(12) 0.0026(10)
C6' 0.0137(10) 0.0147(9) 0.0188(10) 0.0004(7) 0.0063(8) -0.0010(8)
C16' 0.0243(12) 0.0192(11) 0.0337(13) 0.0013(9) 0.0082(10) -0.0063(9)
C7' 0.0180(10) 0.0242(11) 0.0182(11) -0.0006(8) 0.0067(9) -0.0038(9)
C17' 0.0614(19) 0.0223(12) 0.0369(15) -0.0089(10) 0.0290(14) -0.0052(12)
C8' 0.0176(11) 0.0324(12) 0.0224(12) -0.0052(9) 0.0067(9) -0.0021(9)
C18' 0.0193(11) 0.0174(10) 0.0163(10) 0.0036(8) 0.0015(8) 0.0009(8)
C9' 0.0339(14) 0.0300(13) 0.0249(12) 0.0039(10) 0.0121(11) -0.0075(11)
C19' 0.0210(12) 0.0290(12) 0.0309(13) 0.0079(10) -0.0044(10) -0.0006(10)
C10' 0.0197(11) 0.0171(10) 0.0184(11) -0.0010(8) 0.0045(9) -0.0033(8)
C20' 0.0313(13) 0.0286(12) 0.0202(11) 0.0091(9) 0.0078(10) 0.0044(10)
C6 0.0147(10) 0.0153(9) 0.0206(11) -0.0014(8) 0.0046(8) -0.0002(8)
C12 0.0254(12) 0.0238(11) 0.0229(12) 0.0050(9) 0.0056(10) 0.0034(9)
C1 0.0164(10) 0.0186(10) 0.0147(10) -0.0025(8) 0.0058(8) -0.0006(8)
C13 0.0209(11) 0.0275(12) 0.0232(12) 0.0002(9) -0.0015(9) 0.0026(9)
C1' 0.0162(10) 0.0156(9) 0.0128(9) 0.0001(7) 0.0060(8) -0.0011(8)
C14 0.0220(11) 0.0155(10) 0.0263(12) 0.0015(8) 0.0060(9) 0.0001(8)
C2 0.0134(10) 0.0180(10) 0.0179(10) -0.0007(8) 0.0053(8) -0.0003(8)
C15 0.0257(13) 0.0187(11) 0.0436(15) -0.0069(10) 0.0021(11) -0.0022(9)
C2' 0.0158(10) 0.0155(9) 0.0161(10) 0.0009(7) 0.0066(8) -0.0004(8)
C16 0.0241(12) 0.0187(11) 0.0402(15) -0.0018(10) 0.0060(11) 0.0052(9)
C3 0.0170(10) 0.0187(10) 0.0159(10) 0.0014(8) 0.0056(8) 0.0006(8)
C17 0.0500(17) 0.0236(12) 0.0371(15) 0.0093(11) 0.0162(13) 0.0004(12)
C3' 0.0171(10) 0.0163(10) 0.0153(10) -0.0016(7) 0.0075(8) -0.0018(8)
C18 0.0186(11) 0.0198(10) 0.0185(11) -0.0022(8) 0.0026(9) -0.0026(8)
C4 0.0168(10) 0.0195(10) 0.0145(10) 0.0027(8) 0.0038(8) 0.0011(8)
C19 0.0207(12) 0.0288(12) 0.0301(13) -0.0031(10) -0.0044(10) -0.0041(10)
C4' 0.0187(10) 0.0184(10) 0.0114(9) -0.0005(7) 0.0049(8) -0.0005(8)
C20 0.0320(13) 0.0319(13) 0.0244(12) -0.0116(10) 0.0073(10) -0.0109(11)
C5 0.0156(10) 0.0190(10) 0.0144(10) -0.0002(8) 0.0052(8) 0.0001(8)
C21' 0.0275(12) 0.0208(11) 0.0243(12) 0.0006(9) 0.0038(10) 0.0057(9)
C5' 0.0153(10) 0.0203(10) 0.0111(9) 0.0004(7) 0.0053(8) -0.0005(8)
C21 0.0254(12) 0.0207(11) 0.0265(12) -0.0001(9) 0.0035(10) -0.0061(9)

loop_
_atom_type_symbol
_atom_type_description
_atom_type_scat_dispersion_real
_atom_type_scat_dispersion_imag
_atom_type_scat_source
C C 0.0033 0.0016 'International Tables Vol C Tables 4.2.6.8 and 6.1.1.4'
H H 0.0000 0.0000 'International Tables Vol C Tables 4.2.6.8 and 6.1.1.4'
Cl Cl 0.1484 0.1585 'International Tables Vol C Tables 4.2.6.8 and 6.1.1.4'
F F 0.0171 0.0103 'International Tables Vol C Tables 4.2.6.8 and 6.1.1.4'
O O 0.0106 0.0060 'International Tables Vol C Tables 4.2.6.8 and 6.1.1.4'
Rh Rh -1.1178 0.9187 'International Tables Vol C Tables 4.2.6.8 and 6.1.1.4'

loop_
_geom_angle_atom_site_label_1
_geom_angle_atom_site_label_2
_geom_angle_atom_site_label_3
_geom_angle
_geom_angle_site_symmetry_1
_geom_angle_site_symmetry_3
_geom_angle_publ_flag
Cl2 Rh1 Cl1 90.15(2) . . ?
C1 Rh1 Cl2 137.88(6) . . ?
C1 Rh1 Cl1 119.65(6) . . ?
C1 Rh1 C5 39.81(8) . . ?
C2 Rh1 Cl2 169.47(6) . . ?
C2 Rh1 Cl1 99.39(6) . . ?
C2 Rh1 C1 39.04(8) . . ?
C2 Rh1 C5 66.05(8) . . ?
C3 Rh1 Cl2 132.50(6) . . ?
C3 Rh1 Cl1 112.33(6) . . ?
C3 Rh1 C1 66.03(8) . . ?
C3 Rh1 C2 39.10(8) . . ?
C3 Rh1 C4 40.00(8) . . ?
C3 Rh1 C5 66.44(8) . . ?
C4 Rh1 Cl2 103.87(6) . . ?
C4 Rh1 Cl1 150.35(6) . . ?
C4 Rh1 C1 65.47(8) . . ?
C4 Rh1 C2 65.60(8) . . ?
C4 Rh1 C5 38.54(8) . . ?
C5 Rh1 Cl2 105.83(6) . . ?
C5 Rh1 Cl1 159.20(6) . . ?
Cl2' Rh2 Cl1' 89.39(2) . . ?
C1' Rh2 Cl1' 121.71(6) . . ?
C1' Rh2 Cl2' 136.22(6) . . ?
C1' Rh2 C5' 39.71(8) . . ?
C2' Rh2 Cl1' 100.25(6) . . ?
C2' Rh2 Cl2' 170.00(6) . . ?
C2' Rh2 C1' 39.04(7) . . ?
C2' Rh2 C5' 65.89(8) . . ?
C3' Rh2 Cl1' 111.43(6) . . ?
C3' Rh2 Cl2' 134.43(6) . . ?
C3' Rh2 C1' 65.95(7) . . ?
C3' Rh2 C2' 38.94(8) . . ?
C3' Rh2 C5' 66.33(8) . . ?
C4' Rh2 Cl1' 148.72(6) . . ?
C4' Rh2 Cl2' 104.84(6) . . ?
C4' Rh2 C1' 65.37(8) . . ?
C4' Rh2 C2' 65.42(8) . . ?
C4' Rh2 C3' 39.97(8) . . ?
C4' Rh2 C5' 38.49(8) . . ?
C5' Rh2 Cl1' 161.33(6) . . ?
C5' Rh2 Cl2' 105.27(6) . . ?
Cl1S C1S H1SA 109.6 . . ?
Cl1S C1S H1SB 109.6 . . ?
Cl1S C1S H1SC 105.9 . . ?
Cl1S C1S H1SD 105.9 . . ?
H1SA C1S H1SB 108.1 . . ?
H1SC C1S H1SD 106.3 . . ?
Cl2S C1S Cl1S 110.26(15) . . ?
Cl2S C1S H1SA 109.6 . . ?
Cl2S C1S H1SB 109.6 . . ?
Cl3 C1S Cl1S 125.5(3) . . ?
Cl3 C1S H1SC 105.9 . . ?
Cl3 C1S H1SD 105.9 . . ?
C7 O1 C6 117.12(16) . . ?
C7' O2 C6' 116.71(16) . . ?
H11D C11' H11E 109.5 . . ?
H11D C11' H11F 109.5 . . ?
H11E C11' H11F 109.5 . . ?
C10' C11' H11D 109.5 . . ?
C10' C11' H11E 109.5 . . ?
C10' C11' H11F 109.5 . . ?
F5 C9 F6 106.8(2) . . ?
F5 C9 F4 107.69(19) . . ?
F5 C9 C7 112.6(2) . . ?
F6 C9 C7 109.80(18) . . ?
F4 C9 F6 107.5(2) . . ?
F4 C9 C7 112.2(2) . . ?
O1 C7 C9 109.49(18) . . ?
O1 C7 H7 109.4 . . ?
O1 C7 C8 107.15(18) . . ?
C9 C7 H7 109.4 . . ?
C8 C7 C9 111.95(18) . . ?
C8 C7 H7 109.4 . . ?
H12D C12' H12E 109.5 . . ?
H12D C12' H12F 109.5 . . ?
H12E C12' H12F 109.5 . . ?
C10' C12' H12D 109.5 . . ?
C10' C12' H12E 109.5 . . ?
C10' C12' H12F 109.5 . . ?
H11A C11 H11B 109.5 . . ?
H11A C11 H11C 109.5 . . ?
H11B C11 H11C 109.5 . . ?
C10 C11 H11A 109.5 . . ?
C10 C11 H11B 109.5 . . ?
C10 C11 H11C 109.5 . . ?
H13D C13' H13E 109.5 . . ?
H13D C13' H13F 109.5 . . ?
H13E C13' H13F 109.5 . . ?
C10' C13' H13D 109.5 . . ?
C10' C13' H13E 109.5 . . ?
C10' C13' H13F 109.5 . . ?
F3 C8 F1 107.65(18) . . ?
F3 C8 F2 107.82(19) . . ?
F3 C8 C7 111.3(2) . . ?
F1 C8 C7 112.23(19) . . ?
F2 C8 F1 107.15(19) . . ?
F2 C8 C7 110.53(18) . . ?
C15' C14' C16' 109.31(19) . . ?
C15' C14' C17' 110.5(2) . . ?
C16' C14' C17' 109.4(2) . . ?
C3' C14' C15' 110.38(19) . . ?
C3' C14' C16' 110.83(18) . . ?
C3' C14' C17' 106.40(18) . . ?
C11 C10 C6 107.16(18) . . ?
C12 C10 C11 108.43(18) . . ?
C12 C10 C6 110.32(18) . . ?
C13 C10 C11 109.32(19) . . ?
C13 C10 C6 111.71(18) . . ?
C13 C10 C12 109.81(19) . . ?
C14' C15' H15D 109.5 . . ?
C14' C15' H15E 109.5 . . ?
C14' C15' H15F 109.5 . . ?
H15D C15' H15E 109.5 . . ?
H15D C15' H15F 109.5 . . ?
H15E C15' H15F 109.5 . . ?
O2 C6' H6' 108.3 . . ?
O2 C6' C10' 105.67(16) . . ?
O2 C6' C1' 106.28(16) . . ?
C10' C6' H6' 108.3 . . ?
C1' C6' H6' 108.3 . . ?
C1' C6' C10' 119.40(17) . . ?
C14' C16' H16D 109.5 . . ?
C14' C16' H16E 109.5 . . ?
C14' C16' H16F 109.5 . . ?
H16D C16' H16E 109.5 . . ?
H16D C16' H16F 109.5 . . ?
H16E C16' H16F 109.5 . . ?
O2 C7' H7' 109.5 . . ?
O2 C7' C8' 106.78(18) . . ?
O2 C7' C9' 109.40(18) . . ?
C8' C7' H7' 109.5 . . ?
C8' C7' C9' 112.25(19) . . ?
C9' C7' H7' 109.5 . . ?
C14' C17' H17D 109.5 . . ?
C14' C17' H17E 109.5 . . ?
C14' C17' H17F 109.5 . . ?
H17D C17' H17E 109.5 . . ?
H17D C17' H17F 109.5 . . ?
H17E C17' H17F 109.5 . . ?
F3' C8' F2' 107.81(19) . . ?
F3' C8' C7' 110.6(2) . . ?
F2' C8' C7' 110.24(18) . . ?
F1' C8' F3' 107.92(18) . . ?
F1' C8' F2' 107.1(2) . . ?
F1' C8' C7' 112.97(19) . . ?
C19' C18' C20' 108.42(19) . . ?
C19' C18' C21' 108.83(19) . . ?
C21' C18' C20' 109.37(18) . . ?
C5' C18' C19' 108.53(18) . . ?
C5' C18' C20' 109.12(18) . . ?
C5' C18' C21' 112.49(18) . . ?
F4' C9' F6' 107.3(2) . . ?
F4' C9' C7' 111.9(2) . . ?
F5' C9' F4' 107.8(2) . . ?
F5' C9' F6' 107.2(2) . . ?
F5' C9' C7' 112.6(2) . . ?
F6' C9' C7' 109.91(19) . . ?
C18' C19' H19D 109.5 . . ?
C18' C19' H19E 109.5 . . ?
C18' C19' H19F 109.5 . . ?
H19D C19' H19E 109.5 . . ?
H19D C19' H19F 109.5 . . ?
H19E C19' H19F 109.5 . . ?
C11' C10' C6' 107.42(17) . . ?
C12' C10' C11' 108.46(18) . . ?
C12' C10' C13' 109.84(18) . . ?
C12' C10' C6' 109.92(18) . . ?
C13' C10' C11' 108.83(19) . . ?
C13' C10' C6' 112.26(17) . . ?
C18' C20' H20D 109.5 . . ?
C18' C20' H20E 109.5 . . ?
C18' C20' H20F 109.5 . . ?
H20D C20' H20E 109.5 . . ?
H20D C20' H20F 109.5 . . ?
H20E C20' H20F 109.5 . . ?
O1 C6 C10 105.09(17) . . ?
O1 C6 H6 108.4 . . ?
O1 C6 C1 105.91(16) . . ?
C10 C6 H6 108.4 . . ?
C1 C6 C10 120.17(17) . . ?
C1 C6 H6 108.4 . . ?
C10 C12 H12A 109.5 . . ?
C10 C12 H12B 109.5 . . ?
C10 C12 H12C 109.5 . . ?
H12A C12 H12B 109.5 . . ?
H12A C12 H12C 109.5 . . ?
H12B C12 H12C 109.5 . . ?
C6 C1 Rh1 132.95(15) . . ?
C2 C1 Rh1 70.32(11) . . ?
C2 C1 C6 122.34(19) . . ?
C2 C1 C5 108.22(18) . . ?
C5 C1 Rh1 71.15(11) . . ?
C5 C1 C6 128.47(18) . . ?
C10 C13 H13A 109.5 . . ?
C10 C13 H13B 109.5 . . ?
C10 C13 H13C 109.5 . . ?
H13A C13 H13B 109.5 . . ?
H13A C13 H13C 109.5 . . ?
H13B C13 H13C 109.5 . . ?
C6' C1' Rh2 132.75(14) . . ?
C2' C1' Rh2 70.33(11) . . ?
C2' C1' C6' 122.41(18) . . ?
C2' C1' C5' 108.12(18) . . ?
C5' C1' Rh2 71.32(11) . . ?
C5' C1' C6' 128.48(18) . . ?
C15 C14 C16 109.5(2) . . ?
C15 C14 C17 109.8(2) . . ?
C16 C14 C17 109.8(2) . . ?
C3 C14 C15 110.78(19) . . ?
C3 C14 C16 110.13(18) . . ?
C3 C14 C17 106.84(19) . . ?
Rh1 C2 H2 125.6 . . ?
C1 C2 Rh1 70.64(11) . . ?
C1 C2 H2 125.6 . . ?
C3 C2 Rh1 69.81(11) . . ?
C3 C2 C1 108.89(19) . . ?
C3 C2 H2 125.6 . . ?
C14 C15 H15A 109.5 . . ?
C14 C15 H15B 109.5 . . ?
C14 C15 H15C 109.5 . . ?
H15A C15 H15B 109.5 . . ?
H15A C15 H15C 109.5 . . ?
H15B C15 H15C 109.5 . . ?
Rh2 C2' H2' 125.6 . . ?
C1' C2' Rh2 70.63(11) . . ?
C1' C2' H2' 125.5 . . ?
C3' C2' Rh2 69.90(11) . . ?
C3' C2' C1' 109.04(19) . . ?
C3' C2' H2' 125.5 . . ?
C14 C16 H16A 109.5 . . ?
C14 C16 H16B 109.5 . . ?
C14 C16 H16C 109.5 . . ?
H16A C16 H16B 109.5 . . ?
H16A C16 H16C 109.5 . . ?
H16B C16 H16C 109.5 . . ?
C14 C3 Rh1 125.38(15) . . ?
C2 C3 Rh1 71.09(12) . . ?
C2 C3 C14 127.4(2) . . ?
C2 C3 C4 106.84(18) . . ?
C4 C3 Rh1 70.33(11) . . ?
C4 C3 C14 125.72(19) . . ?
C14 C17 H17B 109.5 . . ?
C14 C17 H17C 109.5 . . ?
C14 C17 H17A 109.5 . . ?
H17B C17 H17C 109.5 . . ?
H17B C17 H17A 109.5 . . ?
H17C C17 H17A 109.5 . . ?
C14' C3' Rh2 124.95(14) . . ?
C2' C3' Rh2 71.16(11) . . ?
C2' C3' C14' 127.3(2) . . ?
C2' C3' C4' 106.64(18) . . ?
C4' C3' Rh2 69.98(11) . . ?
C4' C3' C14' 126.04(19) . . ?
C19 C18 C20 108.6(2) . . ?
C5 C18 C19 109.15(18) . . ?
C5 C18 C20 108.64(18) . . ?
C5 C18 C21 112.37(18) . . ?
C21 C18 C19 108.61(19) . . ?
C21 C18 C20 109.42(19) . . ?
Rh1 C4 H4 124.5 . . ?
C3 C4 Rh1 69.67(12) . . ?
C3 C4 H4 125.1 . . ?
C5 C4 Rh1 72.29(12) . . ?
C5 C4 C3 109.82(19) . . ?
C5 C4 H4 125.1 . . ?
C18 C19 H19A 109.5 . . ?
C18 C19 H19B 109.5 . . ?
C18 C19 H19C 109.5 . . ?
H19A C19 H19B 109.5 . . ?
H19A C19 H19C 109.5 . . ?
H19B C19 H19C 109.5 . . ?
Rh2 C4' H4' 123.8 . . ?
C3' C4' Rh2 70.06(11) . . ?
C3' C4' H4' 124.9 . . ?
C5' C4' Rh2 72.81(12) . . ?
C5' C4' C3' 110.20(19) . . ?
C5' C4' H4' 124.9 . . ?
C18 C20 H20A 109.5 . . ?
C18 C20 H20B 109.5 . . ?
C18 C20 H20C 109.5 . . ?
H20A C20 H20B 109.5 . . ?
H20A C20 H20C 109.5 . . ?
H20B C20 H20C 109.5 . . ?
C1 C5 Rh1 69.04(11) . . ?
C1 C5 C18 129.63(19) . . ?
C18 C5 Rh1 128.60(14) . . ?
C4 C5 Rh1 69.17(12) . . ?
C4 C5 C1 106.20(18) . . ?
C4 C5 C18 124.11(19) . . ?
C18' C21' H21D 109.5 . . ?
C18' C21' H21E 109.5 . . ?
C18' C21' H21F 109.5 . . ?
H21D C21' H21E 109.5 . . ?
H21D C21' H21F 109.5 . . ?
H21E C21' H21F 109.5 . . ?
C18' C5' Rh2 127.91(14) . . ?
C1' C5' Rh2 68.96(11) . . ?
C1' C5' C18' 129.48(18) . . ?
C4' C5' Rh2 68.70(11) . . ?
C4' C5' C18' 124.54(19) . . ?
C4' C5' C1' 105.96(18) . . ?
C18 C21 H21A 109.5 . . ?
C18 C21 H21B 109.5 . . ?
C18 C21 H21C 109.5 . . ?
H21A C21 H21B 109.5 . . ?
H21A C21 H21C 109.5 . . ?
H21B C21 H21C 109.5 . . ?

loop_
_geom_bond_atom_site_label_1
_geom_bond_atom_site_label_2
_geom_bond_distance
_geom_bond_site_symmetry_2
_geom_bond_publ_flag
Rh1 Cl2 2.3054(5) . ?
Rh1 Cl1 2.3195(6) . ?
Rh1 C1 2.142(2) . ?
Rh1 C2 2.138(2) . ?
Rh1 C3 2.121(2) . ?
Rh1 C4 2.130(2) . ?
Rh1 C5 2.170(2) . ?
Rh2 Cl1' 2.3173(6) . ?
Rh2 Cl2' 2.3076(5) . ?
Rh2 C1' 2.1449(19) . ?
Rh2 C2' 2.141(2) . ?
Rh2 C3' 2.124(2) . ?
Rh2 C4' 2.123(2) . ?
Rh2 C5' 2.177(2) . ?
Cl1S C1S 1.748(3) . ?
C1S H1SA 0.9900 . ?
C1S H1SB 0.9900 . ?
C1S H1SC 0.9900 . ?
C1S H1SD 0.9900 . ?
C1S Cl2S 1.746(3) . ?
C1S Cl3 1.701(7) . ?
F5 C9 1.326(3) . ?
F3' C8' 1.334(3) . ?
F4' C9' 1.330(3) . ?
F6 C9 1.339(3) . ?
F4 C9 1.327(3) . ?
F2' C8' 1.335(3) . ?
F3 C8 1.330(3) . ?
F5' C9' 1.325(3) . ?
F1 C8 1.338(3) . ?
F6' C9' 1.338(3) . ?
F1' C8' 1.333(3) . ?
F2 C8 1.331(3) . ?
O1 C7 1.402(3) . ?
O1 C6 1.451(2) . ?
O2 C6' 1.449(2) . ?
O2 C7' 1.407(3) . ?
C11' H11D 0.9800 . ?
C11' H11E 0.9800 . ?
C11' H11F 0.9800 . ?
C11' C10' 1.536(3) . ?
C9 C7 1.527(3) . ?
C7 H7 1.0000 . ?
C7 C8 1.523(3) . ?
C12' H12D 0.9800 . ?
C12' H12E 0.9800 . ?
C12' H12F 0.9800 . ?
C12' C10' 1.531(3) . ?
C11 H11A 0.9800 . ?
C11 H11B 0.9800 . ?
C11 H11C 0.9800 . ?
C11 C10 1.540(3) . ?
C13' H13D 0.9800 . ?
C13' H13E 0.9800 . ?
C13' H13F 0.9800 . ?
C13' C10' 1.532(3) . ?
C14' C15' 1.530(3) . ?
C14' C16' 1.531(3) . ?
C14' C17' 1.538(3) . ?
C14' C3' 1.509(3) . ?
C10 C6 1.547(3) . ?
C10 C12 1.531(3) . ?
C10 C13 1.526(3) . ?
C15' H15D 0.9800 . ?
C15' H15E 0.9800 . ?
C15' H15F 0.9800 . ?
C6' H6' 1.0000 . ?
C6' C10' 1.552(3) . ?
C6' C1' 1.521(3) . ?
C16' H16D 0.9800 . ?
C16' H16E 0.9800 . ?
C16' H16F 0.9800 . ?
C7' H7' 1.0000 . ?
C7' C8' 1.525(3) . ?
C7' C9' 1.530(3) . ?
C17' H17D 0.9800 . ?
C17' H17E 0.9800 . ?
C17' H17F 0.9800 . ?
C18' C19' 1.529(3) . ?
C18' C20' 1.540(3) . ?
C18' C21' 1.530(3) . ?
C18' C5' 1.524(3) . ?
C19' H19D 0.9800 . ?
C19' H19E 0.9800 . ?
C19' H19F 0.9800 . ?
C20' H20D 0.9800 . ?
C20' H20E 0.9800 . ?
C20' H20F 0.9800 . ?
C6 H6 1.0000 . ?
C6 C1 1.525(3) . ?
C12 H12A 0.9800 . ?
C12 H12B 0.9800 . ?
C12 H12C 0.9800 . ?
C1 C2 1.430(3) . ?
C1 C5 1.468(3) . ?
C13 H13A 0.9800 . ?
C13 H13B 0.9800 . ?
C13 H13C 0.9800 . ?
C1' C2' 1.432(3) . ?
C1' C5' 1.468(3) . ?
C14 C15 1.528(3) . ?
C14 C16 1.532(3) . ?
C14 C3 1.507(3) . ?
C14 C17 1.542(3) . ?
C2 H2 0.9500 . ?
C2 C3 1.425(3) . ?
C15 H15A 0.9800 . ?
C15 H15B 0.9800 . ?
C15 H15C 0.9800 . ?
C2' H2' 0.9500 . ?
C2' C3' 1.422(3) . ?
C16 H16A 0.9800 . ?
C16 H16B 0.9800 . ?
C16 H16C 0.9800 . ?
C3 C4 1.454(3) . ?
C17 H17B 0.9800 . ?
C17 H17C 0.9800 . ?
C17 H17A 0.9800 . ?
C3' C4' 1.452(3) . ?
C18 C19 1.533(3) . ?
C18 C20 1.541(3) . ?
C18 C5 1.526(3) . ?
C18 C21 1.529(3) . ?
C4 H4 0.9500 . ?
C4 C5 1.420(3) . ?
C19 H19A 0.9800 . ?
C19 H19B 0.9800 . ?
C19 H19C 0.9800 . ?
C4' H4' 0.9500 . ?
C4' C5' 1.418(3) . ?
C20 H20A 0.9800 . ?
C20 H20B 0.9800 . ?
C20 H20C 0.9800 . ?
C21' H21D 0.9800 . ?
C21' H21E 0.9800 . ?
C21' H21F 0.9800 . ?
C21 H21A 0.9800 . ?
C21 H21B 0.9800 . ?
C21 H21C 0.9800 . ?

loop_
_geom_torsion_atom_site_label_1
_geom_torsion_atom_site_label_2
_geom_torsion_atom_site_label_3
_geom_torsion_atom_site_label_4
_geom_torsion
_geom_torsion_site_symmetry_1
_geom_torsion_site_symmetry_2
_geom_torsion_site_symmetry_3
_geom_torsion_site_symmetry_4
_geom_torsion_publ_flag
Rh1 C1 C2 C3 -59.54(14) . . . . ?
Rh1 C1 C5 C18 -123.4(2) . . . . ?
Rh1 C1 C5 C4 59.48(14) . . . . ?
Rh1 C2 C3 C14 120.6(2) . . . . ?
Rh1 C2 C3 C4 -61.62(14) . . . . ?
Rh1 C3 C4 C5 -61.42(14) . . . . ?
Rh1 C4 C5 C1 -59.40(13) . . . . ?
Rh1 C4 C5 C18 123.26(19) . . . . ?
Rh2 C1' C2' C3' -59.56(14) . . . . ?
Rh2 C1' C5' C18' -122.4(2) . . . . ?
Rh2 C1' C5' C4' 59.02(13) . . . . ?
Rh2 C2' C3' C14' 120.1(2) . . . . ?
Rh2 C2' C3' C4' -61.34(13) . . . . ?
Rh2 C3' C4' C5' -62.07(14) . . . . ?
Rh2 C4' C5' C18' 122.16(19) . . . . ?
Rh2 C4' C5' C1' -59.19(13) . . . . ?
F5 C9 C7 O1 -60.0(2) . . . . ?
F5 C9 C7 C8 58.7(3) . . . . ?
F6 C9 C7 O1 58.8(2) . . . . ?
F6 C9 C7 C8 177.5(2) . . . . ?
F4 C9 C7 O1 178.30(18) . . . . ?
F4 C9 C7 C8 -63.0(3) . . . . ?
O1 C7 C8 F3 176.96(17) . . . . ?
O1 C7 C8 F1 56.3(2) . . . . ?
O1 C7 C8 F2 -63.3(2) . . . . ?
O1 C6 C1 Rh1 -138.00(17) . . . . ?
O1 C6 C1 C2 -45.4(2) . . . . ?
O1 C6 C1 C5 121.9(2) . . . . ?
O2 C6' C10' C11' -57.0(2) . . . . ?
O2 C6' C10' C12' -174.79(16) . . . . ?
O2 C6' C10' C13' 62.6(2) . . . . ?
O2 C6' C1' Rh2 -140.65(16) . . . . ?
O2 C6' C1' C2' -48.1(2) . . . . ?
O2 C6' C1' C5' 119.1(2) . . . . ?
O2 C7' C8' F3' -179.29(17) . . . . ?
O2 C7' C8' F2' -60.2(2) . . . . ?
O2 C7' C8' F1' 59.7(2) . . . . ?
O2 C7' C9' F4' -179.8(2) . . . . ?
O2 C7' C9' F5' -58.3(3) . . . . ?
O2 C7' C9' F6' 61.2(3) . . . . ?
C9 C7 C8 F3 56.9(3) . . . . ?
C9 C7 C8 F1 -63.8(3) . . . . ?
C9 C7 C8 F2 176.66(19) . . . . ?
C7 O1 C6 C10 161.61(16) . . . . ?
C7 O1 C6 C1 -70.2(2) . . . . ?
C11 C10 C6 O1 -60.8(2) . . . . ?
C11 C10 C6 C1 -179.82(19) . . . . ?
C14' C3' C4' Rh2 -119.3(2) . . . . ?
C14' C3' C4' C5' 178.67(19) . . . . ?
C10 C6 C1 Rh1 -19.4(3) . . . . ?
C10 C6 C1 C2 73.2(3) . . . . ?
C10 C6 C1 C5 -119.5(2) . . . . ?
C15' C14' C3' Rh2 75.5(2) . . . . ?
C15' C14' C3' C2' -16.7(3) . . . . ?
C15' C14' C3' C4' 165.0(2) . . . . ?
C6' O2 C7' C8' 144.59(17) . . . . ?
C6' O2 C7' C9' -93.7(2) . . . . ?
C6' C1' C2' Rh2 -128.82(18) . . . . ?
C6' C1' C2' C3' 171.62(18) . . . . ?
C6' C1' C5' Rh2 130.3(2) . . . . ?
C6' C1' C5' C18' 7.9(3) . . . . ?
C6' C1' C5' C4' -170.70(19) . . . . ?
C16' C14' C3' Rh2 -45.8(3) . . . . ?
C16' C14' C3' C2' -137.9(2) . . . . ?
C16' C14' C3' C4' 43.8(3) . . . . ?
C7' O2 C6' C10' 157.75(17) . . . . ?
C7' O2 C6' C1' -74.4(2) . . . . ?
C17' C14' C3' Rh2 -164.66(18) . . . . ?
C17' C14' C3' C2' 103.2(3) . . . . ?
C17' C14' C3' C4' -75.1(3) . . . . ?
C8' C7' C9' F4' -61.5(3) . . . . ?
C8' C7' C9' F5' 60.1(3) . . . . ?
C8' C7' C9' F6' 179.5(2) . . . . ?
C9' C7' C8' F3' 60.8(3) . . . . ?
C9' C7' C8' F2' 179.94(19) . . . . ?
C9' C7' C8' F1' -60.2(3) . . . . ?
C19' C18' C5' Rh2 79.0(2) . . . . ?
C19' C18' C5' C1' 172.0(2) . . . . ?
C19' C18' C5' C4' -9.7(3) . . . . ?
C10' C6' C1' Rh2 -21.5(3) . . . . ?
C10' C6' C1' C2' 71.0(3) . . . . ?
C10' C6' C1' C5' -121.7(2) . . . . ?
C20' C18' C5' Rh2 -163.02(16) . . . . ?
C20' C18' C5' C1' -70.0(3) . . . . ?
C20' C18' C5' C4' 108.3(2) . . . . ?
C6 O1 C7 C9 -95.8(2) . . . . ?
C6 O1 C7 C8 142.58(17) . . . . ?
C6 C1 C2 Rh1 -129.05(19) . . . . ?
C6 C1 C2 C3 171.41(18) . . . . ?
C6 C1 C5 Rh1 130.4(2) . . . . ?
C6 C1 C5 C18 7.0(3) . . . . ?
C6 C1 C5 C4 -170.11(19) . . . . ?
C12 C10 C6 O1 -178.64(17) . . . . ?
C12 C10 C6 C1 62.3(2) . . . . ?
C1 C2 C3 Rh1 60.05(14) . . . . ?
C1 C2 C3 C14 -179.4(2) . . . . ?
C1 C2 C3 C4 -1.6(2) . . . . ?
C13 C10 C6 O1 58.9(2) . . . . ?
C13 C10 C6 C1 -60.1(3) . . . . ?
C1' C6' C10' C11' -176.46(18) . . . . ?
C1' C6' C10' C12' 65.7(2) . . . . ?
C1' C6' C10' C13' -56.8(2) . . . . ?
C1' C2' C3' Rh2 60.01(14) . . . . ?
C1' C2' C3' C14' -179.93(19) . . . . ?
C1' C2' C3' C4' -1.3(2) . . . . ?
C14 C3 C4 Rh1 -120.0(2) . . . . ?
C14 C3 C4 C5 178.56(19) . . . . ?
C2 C1 C5 Rh1 -60.86(14) . . . . ?
C2 C1 C5 C18 175.8(2) . . . . ?
C2 C1 C5 C4 -1.4(2) . . . . ?
C2 C3 C4 Rh1 62.11(14) . . . . ?
C2 C3 C4 C5 0.7(2) . . . . ?
C15 C14 C3 Rh1 75.8(2) . . . . ?
C15 C14 C3 C2 -16.6(3) . . . . ?
C15 C14 C3 C4 166.0(2) . . . . ?
C2' C1' C5' Rh2 -61.02(13) . . . . ?
C2' C1' C5' C18' 176.56(19) . . . . ?
C2' C1' C5' C4' -2.0(2) . . . . ?
C2' C3' C4' Rh2 62.12(13) . . . . ?
C2' C3' C4' C5' 0.1(2) . . . . ?
C16 C14 C3 Rh1 -45.5(3) . . . . ?
C16 C14 C3 C2 -137.9(2) . . . . ?
C16 C14 C3 C4 44.6(3) . . . . ?
C3 C4 C5 Rh1 59.81(14) . . . . ?
C3 C4 C5 C1 0.4(2) . . . . ?
C3 C4 C5 C18 -176.93(18) . . . . ?
C17 C14 C3 Rh1 -164.63(17) . . . . ?
C17 C14 C3 C2 102.9(3) . . . . ?
C17 C14 C3 C4 -74.5(3) . . . . ?
C3' C4' C5' Rh2 60.38(14) . . . . ?
C3' C4' C5' C18' -177.46(18) . . . . ?
C3' C4' C5' C1' 1.2(2) . . . . ?
C19 C18 C5 Rh1 78.5(2) . . . . ?
C19 C18 C5 C1 172.3(2) . . . . ?
C19 C18 C5 C4 -11.0(3) . . . . ?
C20 C18 C5 Rh1 -163.30(17) . . . . ?
C20 C18 C5 C1 -69.5(3) . . . . ?
C20 C18 C5 C4 107.2(2) . . . . ?
C5 C1 C2 Rh1 61.38(14) . . . . ?
C5 C1 C2 C3 1.8(2) . . . . ?
C21' C18' C5' Rh2 -41.4(3) . . . . ?
C21' C18' C5' C1' 51.5(3) . . . . ?
C21' C18' C5' C4' -130.1(2) . . . . ?
C5' C1' C2' Rh2 61.65(13) . . . . ?
C5' C1' C2' C3' 2.1(2) . . . . ?
C21 C18 C5 Rh1 -42.1(3) . . . . ?
C21 C18 C5 C1 51.7(3) . . . . ?
C21 C18 C5 C4 -131.6(2) . . . . ?
